data_7245016
loop_
_publ_author_name
'Feng, Xun'
'Shang, Yapei'
'Zhang, Ka'
'Hong, Manzhou'
'Li, Junfeng'
'Xu, Hongdi'
'Wang, Liya'
'Li, Zhongjun'

_publ_section_title
;
 &#x000D; In situ ligand-induced Ln-MOFs based on a chromophore moiety:
 white light emission and turn-on detection of trace antibiotics
;
_journal_name_full CrystEngComm
_journal_paper_doi 10.1039/D2CE00613H
_journal_year 2022
_chemical_formula_moiety 'C34 H23 N3 O18.5 Sm2'
_chemical_formula_sum 'C34 H31 N3 O22.5 Sm2'
_chemical_formula_weight 1142.32
_space_group_crystal_system monoclinic
_space_group_IT_number 15
_space_group_name_Hall '-C 2yc'
_space_group_name_H-M_alt 'C 1 2/c 1'
_atom_sites_solution_hydrogens mixed
_atom_sites_solution_primary dual
_audit_creation_date 2019-02-26
_audit_creation_method
;
Olex2 1.2
(compiled 2018.05.29 svn.r3508 for OlexSys, GUI svn.r5506)
;
_audit_update_record
;
2021-10-21 deposited with the CCDC.	2022-06-01 downloaded from the CCDC.
;
_cell_angle_alpha 90
_cell_angle_beta 107.351(2)
_cell_angle_gamma 90
_cell_formula_units_Z 8
_cell_length_a 17.4522(5)
_cell_length_b 31.6114(7)
_cell_length_c 18.0196(3)
_cell_measurement_reflns_used 14803
_cell_measurement_temperature 293(2)
_cell_measurement_theta_max 27.7140
_cell_measurement_theta_min 3.7980
_cell_volume 9488.8(4)
_computing_cell_refinement 'CrysAlisPro 1.171.39.46 (Rigaku OD, 2018)'
_computing_data_collection 'CrysAlisPro 1.171.39.46 (Rigaku OD, 2018)'
_computing_data_reduction 'CrysAlisPro 1.171.39.46 (Rigaku OD, 2018)'
_computing_molecular_graphics 'Olex2 (Dolomanov et al., 2009)'
_computing_publication_material 'Olex2 (Dolomanov et al., 2009)'
_computing_structure_refinement 'ShelXL (Sheldrick, 2015)'
_computing_structure_solution 'ShelXT (Sheldrick, 2015)'
_diffrn_ambient_temperature 293(2)
_diffrn_detector 'CCD plate'
_diffrn_detector_area_resol_mean 8.0584
_diffrn_detector_type EosS2
_diffrn_measured_fraction_theta_full 0.996
_diffrn_measured_fraction_theta_max 0.826
_diffrn_measurement_details
;
List of Runs (angles in degrees, time in seconds):

  # Type    Start    End  Width  t~exp~   \w     \q     \k     \f   Frames
#--------------------------------------------------------------------------
  1  \w    -16.00  24.00   1.00   12.50    --  -13.80 -99.00  90.00   40
  2  \w    -40.00  29.00   1.00   12.50    --   14.82 -57.00 -30.00   69
  3  \w    -25.00  22.00   1.00   12.50    --   14.82 -57.00  90.00   47
  4  \w      7.00  62.00   1.00   12.50    --   14.82  38.00 -90.00   55
;
_diffrn_measurement_device 'four-circle diffractometer'
_diffrn_measurement_device_type 'SuperNova, Single source at offset/far, EosS2'
_diffrn_measurement_method '\w scans'
_diffrn_orient_matrix_type 'CrysAlisPro convention (1999,Acta A55,543-557)'
_diffrn_orient_matrix_UB_11 0.0276832000
_diffrn_orient_matrix_UB_12 0.0156973000
_diffrn_orient_matrix_UB_13 0.0196412000
_diffrn_orient_matrix_UB_21 -0.0264369000
_diffrn_orient_matrix_UB_22 0.0160764000
_diffrn_orient_matrix_UB_23 -0.0203362000
_diffrn_orient_matrix_UB_31 -0.0185767000
_diffrn_orient_matrix_UB_32 0.0005900000
_diffrn_orient_matrix_UB_33 0.0300196000
_diffrn_radiation_monochromator mirror
_diffrn_radiation_probe x-ray
_diffrn_radiation_type MoK\a
_diffrn_radiation_wavelength 0.71073
_diffrn_reflns_av_R_equivalents 0.0279
_diffrn_reflns_av_unetI/netI 0.0456
_diffrn_reflns_Laue_measured_fraction_full 0.996
_diffrn_reflns_Laue_measured_fraction_max 0.826
_diffrn_reflns_limit_h_max 23
_diffrn_reflns_limit_h_min -20
_diffrn_reflns_limit_k_max 41
_diffrn_reflns_limit_k_min -27
_diffrn_reflns_limit_l_max 24
_diffrn_reflns_limit_l_min -23
_diffrn_reflns_number 21589
_diffrn_reflns_point_group_measured_fraction_full 0.996
_diffrn_reflns_point_group_measured_fraction_max 0.826
_diffrn_reflns_theta_full 25.242
_diffrn_reflns_theta_max 28.466
_diffrn_reflns_theta_min 3.447
_diffrn_source 'micro-focus sealed X-ray tube'
_diffrn_source_type 'SuperNova (Mo) X-ray Source'
_exptl_absorpt_coefficient_mu 2.529
_exptl_absorpt_correction_T_max 1.00000
_exptl_absorpt_correction_T_min 0.85464
_exptl_absorpt_correction_type multi-scan
_exptl_absorpt_process_details
;
CrysAlisPro 1.171.39.46 (Rigaku Oxford Diffraction, 2018)
Empirical absorption correction using spherical harmonics,
 implemented in SCALE3 ABSPACK scaling algorithm.
;
_exptl_crystal_colour pink
_exptl_crystal_colour_primary pink
_exptl_crystal_density_diffrn 1.599
_exptl_crystal_description block
_exptl_crystal_F_000 4480
_exptl_crystal_preparation Luminescent
_exptl_crystal_size_max 0.27
_exptl_crystal_size_mid 0.26
_exptl_crystal_size_min 0.21
_refine_diff_density_max 3.318
_refine_diff_density_min -0.651
_refine_diff_density_rms 0.223
_refine_ls_extinction_method none
_refine_ls_goodness_of_fit_ref 1.062
_refine_ls_hydrogen_treatment constr
_refine_ls_matrix_type full
_refine_ls_number_parameters 531
_refine_ls_number_reflns 9917
_refine_ls_number_restraints 10
_refine_ls_restrained_S_all 1.063
_refine_ls_R_factor_all 0.0681
_refine_ls_R_factor_gt 0.0564
_refine_ls_shift/su_max 0.001
_refine_ls_shift/su_mean 0.000
_refine_ls_structure_factor_coef Fsqd
_refine_ls_weighting_details 'w=1/[\s^2^(Fo^2^)+(0.1061P)^2^+150.0892P] where P=(Fo^2^+2Fc^2^)/3'
_refine_ls_weighting_scheme calc
_refine_ls_wR_factor_gt 0.1809
_refine_ls_wR_factor_ref 0.1913
_reflns_Friedel_coverage 0.000
_reflns_number_gt 8226
_reflns_number_total 9917
_reflns_threshold_expression 'I > 2\s(I)'
_cod_data_source_file d2ce00613h2.cif
_cod_data_source_block l71-sm
_cod_original_formula_sum 'C34 H31 N3 O22.50 Sm2'
_cod_database_code 7245016
_shelx_shelxl_version_number 2014/7
_chemical_oxdiff_usercomment 'C H O N Sm'
_shelx_space_group_comment
;
The symmetry employed for this shelxl refinement is uniquely defined
by the following loop, which should always be used as a source of
symmetry information in preference to the above space-group names.
They are only intended as comments.
;
_shelx_estimated_absorpt_t_max 0.619
_shelx_estimated_absorpt_t_min 0.548
_reflns_odcompleteness_completeness 99.57
_reflns_odcompleteness_iscentric 1
_reflns_odcompleteness_theta 25.30
_olex2_refinement_description
;
1. Fixed Uiso
 At 1.2 times of:
  All C(H) groups
 At 1.5 times of:
  All O(H,H) groups
2. Restrained distances
 Sm1-O17 \\sim Sm1-O17A \\sim Sm1-O16 \\sim Sm1-O15 \\sim Sm1-O15A
 with sigma of 0.02
3. Uiso/Uaniso restraints and constraints
Uanis(O17A) = Uanis(O17)
Uanis(O15A) = Uanis(O15)
4. Others
 Sof(O17A)=Sof(H17C)=Sof(H17D)=1-FVAR(1)
 Sof(O17)=Sof(H17A)=Sof(H17B)=FVAR(1)
 Sof(O15A)=Sof(H15C)=Sof(H15D)=1-FVAR(2)
 Sof(O15)=Sof(H15A)=Sof(H15B)=FVAR(2)
 Fixed Sof: O16(0.5) H16A(0.5) H16B(0.5)
5.a Riding coordinates:
 O15(H15A,H15B), O16(H16A,H16B), O17(H17A,H17B), O18(H18A,H18B), O19(H19A,
 H19B), O17A(H17C,H17D), O15A(H15C,H15D)
5.b Aromatic/amide H refined with riding coordinates:
 C4(H4), C6(H6), C11(H11), C13(H13), C15(H15), C16(H16), C18(H18), C19(H19),
 C20(H20), C21(H21), C23(H23), C24(H24), C28(H28), C30(H30)
;
_olex2_submission_special_instructions 'No special instructions were received'
_oxdiff_exptl_absorpt_empirical_details
;
Empirical correction (ABSPACK) includes:
- Absorption correction using spherical harmonics
- Frame scaling
;
_oxdiff_exptl_absorpt_empirical_full_max 1.266
_oxdiff_exptl_absorpt_empirical_full_min 0.840

loop_
_space_group_symop_operation_xyz
'x, y, z'
'-x, y, -z+1/2'
'x+1/2, y+1/2, z'
'-x+1/2, y+1/2, -z+1/2'
'-x, -y, -z'
'x, -y, z-1/2'
'-x+1/2, -y+1/2, -z'
'x+1/2, -y+1/2, z-1/2'

loop_
_atom_site_label
_atom_site_type_symbol
_atom_site_fract_x
_atom_site_fract_y
_atom_site_fract_z
_atom_site_U_iso_or_equiv
_atom_site_adp_type
_atom_site_occupancy
_atom_site_site_symmetry_order
_atom_site_calc_flag
_atom_site_refinement_flags_posn
_atom_site_refinement_flags_adp
_atom_site_refinement_flags_occupancy
_atom_site_disorder_assembly
_atom_site_disorder_group
Sm1 Sm 0.71431(2) 0.60769(2) 0.62690(2) 0.02738(14) Uani 1 1 d D . . . .
Sm2 Sm 0.94752(2) 0.87427(2) 0.58909(2) 0.02280(13) Uani 1 1 d . . . . .
O1 O 0.3182(5) 0.5603(2) 0.7798(4) 0.055(2) Uani 1 1 d . . . . .
O2 O 0.3650(4) 0.62395(17) 0.7779(3) 0.0324(13) Uani 1 1 d . . . . .
O3 O 0.4510(3) 0.62468(18) 0.4855(3) 0.0301(12) Uani 1 1 d . . . . .
O4 O 0.5722(3) 0.60490(17) 0.5517(3) 0.0277(12) Uani 1 1 d . . . . .
O5 O 0.4775(4) 0.45007(18) 0.5767(3) 0.0421(16) Uani 1 1 d . . . . .
O6 O 0.4136(4) 0.43895(19) 0.6626(4) 0.0411(15) Uani 1 1 d . . . . .
O7 O 0.8393(6) 0.7989(3) 0.7364(4) 0.091(4) Uani 1 1 d . . . . .
O8 O 0.8699(4) 0.84994(19) 0.6686(3) 0.0335(13) Uani 1 1 d . . . . .
O9 O 0.8080(3) 0.88686(17) 0.5170(3) 0.0298(12) Uani 1 1 d . . . . .
O10 O 0.7151(5) 0.9032(2) 0.5739(5) 0.057(2) Uani 1 1 d . . . . .
O11 O 0.6632(4) 0.8735(2) 0.3979(4) 0.0425(15) Uani 1 1 d . . . . .
O12 O 0.5497(5) 0.8398(4) 0.3827(7) 0.116(5) Uani 1 1 d . . . . .
O13 O 0.6839(4) 0.67955(19) 0.6002(3) 0.0363(13) Uani 1 1 d . . . . .
O14 O 0.5929(4) 0.68981(19) 0.4847(3) 0.0409(15) Uani 1 1 d . . . . .
O15 O 0.8017(7) 0.6415(6) 0.7456(6) 0.078(5) Uani 0.742(18) 1 d D . P A 1
H15A H 0.7733 0.6576 0.7770 0.117 Uiso 0.742(18) 1 d R . P A 1
H15B H 0.8363 0.6647 0.7365 0.117 Uiso 0.742(18) 1 d R . P A 1
O16 O 0.8280(9) 0.5577(6) 0.6840(13) 0.093(7) Uani 0.5 1 d D . P A .
H16A H 0.8484 0.5500 0.7333 0.140 Uiso 0.5 1 d R . P . .
H16B H 0.8568 0.5438 0.6590 0.140 Uiso 0.5 1 d R . P . .
O17 O 0.6861(14) 0.5377(4) 0.5661(9) 0.071(5) Uani 0.61(2) 1 d D . P A 1
H17A H 0.7196 0.5314 0.5386 0.107 Uiso 0.61(2) 1 d R . P A 1
H17B H 0.6381 0.5370 0.5299 0.107 Uiso 0.61(2) 1 d R . P A 1
O18 O 1.0202(5) 0.8125(2) 0.6521(4) 0.0538(18) Uani 1 1 d . . . . .
H18A H 1.0256 0.8135 0.7006 0.081 Uiso 1 1 d R . . . .
H18B H 1.0680 0.8133 0.6493 0.081 Uiso 1 1 d R . . . .
O19 O 1.0687(5) 0.8934(2) 0.6945(4) 0.0539(19) Uani 1 1 d . . . . .
H19A H 1.0632 0.9187 0.7137 0.081 Uiso 1 1 d R . . . .
H19B H 1.1105 0.8971 0.6767 0.081 Uiso 1 1 d R . . . .
N1 N 0.3706(4) 0.7311(2) 0.6181(4) 0.0346(15) Uani 1 1 d . . . . .
N2 N 0.6199(8) 0.8157(4) 0.7042(7) 0.076(3) Uani 1 1 d . . . . .
N3 N 0.0772(6) 0.7568(4) 0.5592(7) 0.077(3) Uani 1 1 d . . . . .
C1 C 0.3940(4) 0.5712(2) 0.6921(4) 0.0228(14) Uani 1 1 d . . . . .
C2 C 0.4216(4) 0.5988(2) 0.6447(4) 0.0241(15) Uani 1 1 d . . . . .
C3 C 0.4648(4) 0.5812(2) 0.5973(4) 0.0218(14) Uani 1 1 d . . . . .
C4 C 0.4742(5) 0.5376(2) 0.5945(4) 0.0244(15) Uani 1 1 d . . . . .
H4 H 0.5030 0.5265 0.5631 0.029 Uiso 1 1 calc R . . . .
C5 C 0.4417(5) 0.5103(2) 0.6374(4) 0.0240(15) Uani 1 1 d . . . . .
C6 C 0.4021(5) 0.5278(2) 0.6861(4) 0.0249(15) Uani 1 1 d . . . . .
H6 H 0.3803 0.5099 0.7155 0.030 Uiso 1 1 calc R . . . .
C7 C 0.3565(5) 0.5868(3) 0.7528(4) 0.0269(16) Uani 1 1 d . . . . .
C8 C 0.4979(5) 0.6062(2) 0.5431(4) 0.0233(15) Uani 1 1 d . . . . .
C9 C 0.4441(5) 0.4639(2) 0.6252(4) 0.0250(15) Uani 1 1 d . . . . .
C10 C 0.4465(5) 0.7174(3) 0.6392(4) 0.0301(17) Uani 1 1 d . . . . .
C11 C 0.4662(5) 0.6749(2) 0.6496(4) 0.0270(16) Uani 1 1 d . . . . .
H11 H 0.5196 0.6663 0.6640 0.032 Uiso 1 1 calc R . . . .
C12 C 0.4044(4) 0.6452(2) 0.6381(4) 0.0236(14) Uani 1 1 d . . . . .
C13 C 0.3270(5) 0.6597(3) 0.6169(5) 0.0310(17) Uani 1 1 d . . . . .
H13 H 0.2848 0.6406 0.6093 0.037 Uiso 1 1 calc R . . . .
C14 C 0.3111(5) 0.7026(3) 0.6066(5) 0.0342(18) Uani 1 1 d . . . . .
C15 C 0.6412(7) 0.7763(4) 0.7205(6) 0.058(3) Uani 1 1 d . . . . .
H15 H 0.6940 0.7704 0.7486 0.070 Uiso 1 1 calc R . . . .
C16 C 0.5874(6) 0.7433(3) 0.6973(5) 0.042(2) Uani 1 1 d . . . . .
H16 H 0.6047 0.7156 0.7085 0.050 Uiso 1 1 calc R . . . .
C17 C 0.5089(6) 0.7514(3) 0.6578(5) 0.039(2) Uani 1 1 d . . . . .
C18 C 0.4861(8) 0.7931(4) 0.6413(8) 0.067(3) Uani 1 1 d . . . . .
H18 H 0.4332 0.8000 0.6149 0.080 Uiso 1 1 calc R . . . .
C19 C 0.5433(12) 0.8241(5) 0.6648(10) 0.098(5) Uani 1 1 d . . . . .
H19 H 0.5283 0.8521 0.6529 0.117 Uiso 1 1 calc R . . . .
C20 C 0.0877(9) 0.7138(5) 0.5639(11) 0.092(5) Uani 1 1 d . . . . .
H20 H 0.0440 0.6963 0.5603 0.111 Uiso 1 1 calc R . . . .
C21 C 0.1630(7) 0.6963(4) 0.5740(9) 0.072(4) Uani 1 1 d . . . . .
H21 H 0.1680 0.6671 0.5719 0.086 Uiso 1 1 calc R . . . .
C22 C 0.2288(6) 0.7205(3) 0.5866(5) 0.040(2) Uani 1 1 d . . . . .
C23 C 0.2165(6) 0.7629(4) 0.5809(6) 0.052(3) Uani 1 1 d . . . . .
H23 H 0.2604 0.7807 0.5870 0.062 Uiso 1 1 calc R . . . .
C24 C 0.1411(8) 0.7805(4) 0.5664(7) 0.064(3) Uani 1 1 d . . . . .
H24 H 0.1353 0.8098 0.5617 0.077 Uiso 1 1 calc R . . . .
C25 C 0.7628(5) 0.8039(3) 0.6064(4) 0.0273(16) Uani 1 1 d . . . . .
C26 C 0.7265(4) 0.8312(3) 0.5448(4) 0.0270(16) Uani 1 1 d . . . . .
C27 C 0.6626(5) 0.8166(3) 0.4840(5) 0.0305(17) Uani 1 1 d . . . . .
C28 C 0.6359(5) 0.7754(3) 0.4843(4) 0.0304(17) Uani 1 1 d . . . . .
H28 H 0.5923 0.7661 0.4439 0.037 Uiso 1 1 calc R . . . .
C29 C 0.6730(5) 0.7476(2) 0.5439(4) 0.0260(16) Uani 1 1 d . . . . .
C30 C 0.7363(5) 0.7625(3) 0.6044(4) 0.0290(16) Uani 1 1 d . . . . .
H30 H 0.7617 0.7443 0.6448 0.035 Uiso 1 1 calc R . . . .
C31 C 0.8289(6) 0.8183(3) 0.6756(4) 0.037(2) Uani 1 1 d . . . . .
C32 C 0.7514(5) 0.8773(3) 0.5465(5) 0.0306(17) Uani 1 1 d . . . . .
C33 C 0.6227(5) 0.8446(3) 0.4162(6) 0.046(2) Uani 1 1 d . . . . .
C34 C 0.6478(5) 0.7020(3) 0.5433(4) 0.0287(17) Uani 1 1 d . . . . .
O17A O 0.738(2) 0.5355(5) 0.5911(16) 0.071(5) Uani 0.39(2) 1 d D . P A 2
H17C H 0.7835 0.5198 0.6289 0.107 Uiso 0.39(2) 1 d R . P A 2
H17D H 0.7569 0.5328 0.5439 0.107 Uiso 0.39(2) 1 d R . P A 2
O15A O 0.8220(16) 0.6042(17) 0.7509(13) 0.078(5) Uani 0.258(18) 1 d D . P A 2
H15C H 0.8126 0.5841 0.7948 0.117 Uiso 0.258(18) 1 d R . P A 2
H15D H 0.8349 0.6319 0.7864 0.117 Uiso 0.258(18) 1 d R . P A 2

loop_
_atom_site_aniso_label
_atom_site_aniso_U_11
_atom_site_aniso_U_22
_atom_site_aniso_U_33
_atom_site_aniso_U_23
_atom_site_aniso_U_13
_atom_site_aniso_U_12
Sm1 0.0320(2) 0.0288(2) 0.0249(2) 0.00455(15) 0.01379(17) -0.00245(16)
Sm2 0.0340(2) 0.0181(2) 0.0186(2) -0.00113(13) 0.01144(16) -0.00515(14)
O1 0.084(5) 0.039(4) 0.066(4) -0.019(3) 0.060(4) -0.023(4)
O2 0.047(3) 0.026(3) 0.031(3) -0.004(2) 0.021(3) 0.001(2)
O3 0.035(3) 0.033(3) 0.025(3) 0.009(2) 0.013(2) 0.004(2)
O4 0.034(3) 0.028(3) 0.024(3) -0.002(2) 0.014(2) -0.010(2)
O5 0.081(5) 0.020(3) 0.039(3) -0.006(2) 0.040(3) -0.007(3)
O6 0.060(4) 0.026(3) 0.052(4) -0.004(3) 0.038(3) -0.007(3)
O7 0.125(8) 0.089(7) 0.034(4) 0.025(4) -0.014(4) -0.071(6)
O8 0.046(3) 0.036(3) 0.021(2) 0.000(2) 0.014(2) -0.019(3)
O9 0.038(3) 0.026(3) 0.030(3) -0.002(2) 0.017(2) -0.008(2)
O10 0.072(5) 0.036(4) 0.087(6) -0.010(4) 0.059(5) -0.001(3)
O11 0.035(3) 0.047(4) 0.047(4) 0.018(3) 0.015(3) -0.002(3)
O12 0.047(5) 0.125(9) 0.145(9) 0.095(8) -0.018(5) -0.025(5)
O13 0.053(4) 0.027(3) 0.032(3) 0.000(2) 0.016(3) -0.010(3)
O14 0.060(4) 0.032(3) 0.028(3) -0.007(3) 0.010(3) -0.021(3)
O15 0.053(6) 0.138(14) 0.042(5) -0.011(8) 0.012(5) -0.035(8)
O16 0.069(11) 0.094(14) 0.137(17) 0.087(13) 0.061(12) 0.048(10)
O17 0.119(15) 0.052(6) 0.052(9) 0.013(6) 0.040(9) 0.030(9)
O18 0.067(5) 0.034(4) 0.054(4) 0.000(3) 0.008(4) 0.011(3)
O19 0.068(5) 0.042(4) 0.038(4) -0.006(3) -0.005(3) 0.006(3)
N1 0.040(4) 0.025(3) 0.039(4) 0.000(3) 0.012(3) -0.002(3)
N2 0.085(8) 0.070(8) 0.081(8) -0.016(6) 0.036(7) -0.033(7)
N3 0.051(6) 0.084(8) 0.097(8) -0.017(7) 0.022(6) 0.021(6)
C1 0.030(4) 0.019(3) 0.023(3) -0.003(3) 0.012(3) -0.004(3)
C2 0.024(4) 0.026(4) 0.021(3) -0.002(3) 0.006(3) -0.002(3)
C3 0.030(4) 0.018(3) 0.021(3) -0.001(3) 0.011(3) -0.001(3)
C4 0.034(4) 0.019(4) 0.026(3) -0.004(3) 0.017(3) -0.003(3)
C5 0.032(4) 0.019(4) 0.023(3) -0.004(3) 0.011(3) -0.001(3)
C6 0.038(4) 0.021(4) 0.019(3) -0.001(3) 0.014(3) -0.004(3)
C7 0.030(4) 0.029(4) 0.025(4) 0.002(3) 0.012(3) 0.003(3)
C8 0.035(4) 0.015(3) 0.024(3) -0.006(3) 0.016(3) -0.002(3)
C9 0.032(4) 0.019(4) 0.026(4) -0.002(3) 0.012(3) -0.003(3)
C10 0.037(4) 0.029(4) 0.028(4) -0.003(3) 0.016(3) -0.006(3)
C11 0.030(4) 0.024(4) 0.029(4) -0.003(3) 0.013(3) -0.001(3)
C12 0.029(4) 0.026(4) 0.018(3) -0.004(3) 0.011(3) 0.002(3)
C13 0.032(4) 0.025(4) 0.036(4) 0.003(3) 0.011(3) -0.003(3)
C14 0.038(4) 0.033(4) 0.034(4) 0.005(4) 0.015(4) 0.012(4)
C15 0.064(7) 0.073(8) 0.046(6) -0.019(6) 0.030(5) -0.032(6)
C16 0.048(5) 0.047(6) 0.039(5) -0.011(4) 0.025(4) -0.015(4)
C17 0.052(5) 0.028(4) 0.039(5) -0.004(4) 0.019(4) -0.014(4)
C18 0.070(8) 0.035(6) 0.089(9) 0.006(6) 0.015(7) -0.014(5)
C19 0.134(15) 0.042(7) 0.114(13) 0.009(8) 0.032(11) -0.034(9)
C20 0.060(8) 0.062(9) 0.157(16) 0.000(9) 0.036(9) 0.011(7)
C21 0.054(7) 0.044(6) 0.112(11) 0.000(7) 0.017(7) 0.007(5)
C22 0.045(5) 0.036(5) 0.040(5) -0.002(4) 0.014(4) 0.008(4)
C23 0.044(5) 0.056(7) 0.057(6) 0.003(5) 0.017(5) 0.013(5)
C24 0.067(8) 0.058(7) 0.071(8) 0.000(6) 0.024(6) 0.016(6)
C25 0.037(4) 0.027(4) 0.022(3) -0.004(3) 0.014(3) -0.011(3)
C26 0.028(4) 0.029(4) 0.031(4) -0.008(3) 0.019(3) -0.006(3)
C27 0.029(4) 0.033(4) 0.033(4) 0.007(3) 0.015(3) -0.001(3)
C28 0.028(4) 0.036(4) 0.027(4) -0.001(3) 0.008(3) -0.004(3)
C29 0.031(4) 0.023(4) 0.027(4) -0.009(3) 0.014(3) -0.011(3)
C30 0.037(4) 0.029(4) 0.022(3) 0.002(3) 0.011(3) -0.005(3)
C31 0.048(5) 0.039(5) 0.022(4) 0.000(3) 0.009(3) -0.018(4)
C32 0.041(5) 0.024(4) 0.031(4) 0.002(3) 0.018(4) -0.002(3)
C33 0.033(5) 0.048(6) 0.049(5) 0.018(5) 0.001(4) -0.007(4)
C34 0.039(4) 0.027(4) 0.025(4) -0.005(3) 0.017(3) -0.014(3)
O17A 0.119(15) 0.052(6) 0.052(9) 0.013(6) 0.040(9) 0.030(9)
O15A 0.053(6) 0.138(14) 0.042(5) -0.011(8) 0.012(5) -0.035(8)

loop_
_atom_type_symbol
_atom_type_description
_atom_type_scat_dispersion_real
_atom_type_scat_dispersion_imag
_atom_type_scat_source
C C 0.0033 0.0016 'International Tables Vol C Tables 4.2.6.8 and 6.1.1.4'
H H 0.0000 0.0000 'International Tables Vol C Tables 4.2.6.8 and 6.1.1.4'
N N 0.0061 0.0033 'International Tables Vol C Tables 4.2.6.8 and 6.1.1.4'
O O 0.0106 0.0060 'International Tables Vol C Tables 4.2.6.8 and 6.1.1.4'
Sm Sm -0.1638 3.4418 'International Tables Vol C Tables 4.2.6.8 and 6.1.1.4'

loop_
_geom_angle_atom_site_label_1
_geom_angle_atom_site_label_2
_geom_angle_atom_site_label_3
_geom_angle
_geom_angle_site_symmetry_1
_geom_angle_site_symmetry_3
_geom_angle_publ_flag
O1 Sm1 O2 51.55(19) 2_656 2_656 ?
O1 Sm1 O4 87.3(2) 2_656 . ?
O1 Sm1 O9 139.2(2) 2_656 7_666 ?
O1 Sm1 O15 83.1(4) 2_656 . ?
O1 Sm1 O16 69.4(4) 2_656 . ?
O1 Sm1 O17 72.3(4) 2_656 . ?
O1 Sm1 C7 25.8(2) 2_656 2_656 ?
O1 Sm1 O15A 67.6(9) 2_656 . ?
O2 Sm1 C7 25.8(2) 2_656 2_656 ?
O4 Sm1 O2 73.53(19) . 2_656 ?
O4 Sm1 O9 67.14(18) . 7_666 ?
O4 Sm1 O15 139.2(4) . . ?
O4 Sm1 O16 138.8(6) . . ?
O4 Sm1 O17 71.6(6) . . ?
O4 Sm1 C7 79.43(19) . 2_656 ?
O4 Sm1 O15A 151.2(8) . . ?
O9 Sm1 O2 136.96(19) 7_666 2_656 ?
O9 Sm1 C7 145.7(2) 7_666 2_656 ?
O11 Sm1 O1 133.4(2) 7_666 2_656 ?
O11 Sm1 O2 140.4(2) 7_666 2_656 ?
O11 Sm1 O4 136.20(19) 7_666 . ?
O11 Sm1 O9 70.2(2) 7_666 7_666 ?
O11 Sm1 O15 72.5(3) 7_666 . ?
O11 Sm1 O16 65.8(4) 7_666 . ?
O11 Sm1 O17 102.3(5) 7_666 . ?
O11 Sm1 C7 144.0(2) 7_666 2_656 ?
O11 Sm1 O17A 87.3(8) 7_666 . ?
O11 Sm1 O15A 72.3(8) 7_666 . ?
O13 Sm1 O1 130.5(2) . 2_656 ?
O13 Sm1 O2 78.98(19) . 2_656 ?
O13 Sm1 O4 78.0(2) . . ?
O13 Sm1 O9 76.46(19) . 7_666 ?
O13 Sm1 O11 83.1(2) . 7_666 ?
O13 Sm1 O15 78.6(5) . . ?
O13 Sm1 O16 142.9(5) . . ?
O13 Sm1 O17 141.0(5) . . ?
O13 Sm1 C7 104.8(2) . 2_656 ?
O13 Sm1 O17A 153.6(6) . . ?
O13 Sm1 O15A 107.1(13) . . ?
O15 Sm1 O2 69.5(3) . 2_656 ?
O15 Sm1 O9 137.0(3) . 7_666 ?
O15 Sm1 O16 73.0(7) . . ?
O15 Sm1 C7 74.9(3) . 2_656 ?
O16 Sm1 O2 111.8(5) . 2_656 ?
O16 Sm1 O9 109.1(5) . 7_666 ?
O16 Sm1 C7 90.6(4) . 2_656 ?
O17 Sm1 O2 113.8(4) . 2_656 ?
O17 Sm1 O9 69.6(4) . 7_666 ?
O17 Sm1 O15 140.1(6) . . ?
O17 Sm1 O16 69.1(8) . . ?
O17 Sm1 C7 93.2(4) . 2_656 ?
O17A Sm1 O1 72.6(6) . 2_656 ?
O17A Sm1 O2 122.2(7) . 2_656 ?
O17A Sm1 O4 92.5(9) . . ?
O17A Sm1 O9 77.1(6) . 7_666 ?
O17A Sm1 O16 48.9(10) . . ?
O17A Sm1 C7 97.4(7) . 2_656 ?
O17A Sm1 O15A 93.2(15) . . ?
O15A Sm1 O2 79.6(9) . 2_656 ?
O15A Sm1 O9 141.6(8) . 7_666 ?
O15A Sm1 O16 45.6(13) . . ?
O15A Sm1 C7 71.8(8) . 2_656 ?
O3 Sm2 O4 51.13(18) 7_666 7_666 ?
O3 Sm2 O6 124.32(18) 7_666 3 ?
O3 Sm2 C8 25.8(2) 7_666 7_666 ?
O3 Sm2 C9 99.82(19) 7_666 3 ?
O4 Sm2 O6 108.73(19) 7_666 3 ?
O4 Sm2 C8 25.9(2) 7_666 7_666 ?
O4 Sm2 C9 88.00(19) 7_666 3 ?
O5 Sm2 O3 74.84(19) 3 7_666 ?
O5 Sm2 O4 68.21(18) 3 7_666 ?
O5 Sm2 O6 51.02(18) 3 3 ?
O5 Sm2 C8 65.62(19) 3 7_666 ?
O5 Sm2 C9 25.54(19) 3 3 ?
O6 Sm2 C8 115.69(19) 3 7_666 ?
O6 Sm2 C9 25.50(19) 3 3 ?
O8 Sm2 O3 160.6(2) . 7_666 ?
O8 Sm2 O4 138.96(18) . 7_666 ?
O8 Sm2 O5 122.8(2) . 3 ?
O8 Sm2 O6 71.95(19) . 3 ?
O8 Sm2 O9 73.41(19) . . ?
O8 Sm2 O14 86.3(2) . 7_666 ?
O8 Sm2 O18 76.6(2) . . ?
O8 Sm2 O19 97.3(2) . . ?
O8 Sm2 C8 163.0(2) . 7_666 ?
O8 Sm2 C9 97.3(2) . 3 ?
O9 Sm2 O3 117.65(18) . 7_666 ?
O9 Sm2 O4 66.91(18) . 7_666 ?
O9 Sm2 O5 89.9(2) . 3 ?
O9 Sm2 O6 78.4(2) . 3 ?
O9 Sm2 O19 150.2(2) . . ?
O9 Sm2 C8 92.8(2) . 7_666 ?
O9 Sm2 C9 82.9(2) . 3 ?
O14 Sm2 O3 81.6(2) 7_666 7_666 ?
O14 Sm2 O4 74.74(18) 7_666 7_666 ?
O14 Sm2 O5 142.94(19) 7_666 3 ?
O14 Sm2 O6 150.3(2) 7_666 3 ?
O14 Sm2 O9 76.1(2) 7_666 . ?
O14 Sm2 O18 66.8(2) 7_666 . ?
O14 Sm2 O19 132.5(2) 7_666 . ?
O14 Sm2 C8 80.7(2) 7_666 7_666 ?
O14 Sm2 C9 156.8(2) 7_666 3 ?
O18 Sm2 O3 84.7(2) . 7_666 ?
O18 Sm2 O4 125.0(2) . 7_666 ?
O18 Sm2 O5 136.7(3) . 3 ?
O18 Sm2 O6 124.3(2) . 3 ?
O18 Sm2 O9 133.3(2) . . ?
O18 Sm2 O19 68.1(2) . . ?
O18 Sm2 C8 107.7(2) . 7_666 ?
O18 Sm2 C9 136.4(2) . 3 ?
O19 Sm2 O3 80.2(2) . 7_666 ?
O19 Sm2 O4 122.4(2) . 7_666 ?
O19 Sm2 O5 71.0(2) . 3 ?
O19 Sm2 O6 71.7(2) . 3 ?
O19 Sm2 C8 99.5(3) . 7_666 ?
O19 Sm2 C9 70.0(2) . 3 ?
C8 Sm2 C9 90.5(2) 7_666 3 ?
C7 O1 Sm1 96.7(5) . 2_656 ?
C7 O2 Sm1 91.3(4) . 2_656 ?
C8 O3 Sm2 93.4(4) . 7_666 ?
Sm1 O4 Sm2 110.84(19) . 7_666 ?
C8 O4 Sm1 154.6(5) . . ?
C8 O4 Sm2 92.3(4) . 7_666 ?
C9 O5 Sm2 96.8(4) . 3_445 ?
C9 O6 Sm2 91.4(5) . 3_445 ?
C31 O8 Sm2 139.7(5) . . ?
Sm2 O9 Sm1 112.7(2) . 7_666 ?
C32 O9 Sm1 122.7(5) . 7_666 ?
C32 O9 Sm2 120.7(5) . . ?
C33 O11 Sm1 146.7(7) . 7_666 ?
C34 O13 Sm1 138.1(5) . . ?
C34 O14 Sm2 138.3(6) . 7_666 ?
Sm1 O15 H15A 115.5 . . ?
Sm1 O15 H15B 115.0 . . ?
H15A O15 H15B 98.3 . . ?
Sm1 O16 H16A 128.0 . . ?
Sm1 O16 H16B 127.2 . . ?
H16A O16 H16B 104.8 . . ?
Sm1 O17 H17A 111.9 . . ?
Sm1 O17 H17B 111.6 . . ?
H17A O17 H17B 102.4 . . ?
Sm2 O18 H18A 109.5 . . ?
Sm2 O18 H18B 109.6 . . ?
H18A O18 H18B 104.4 . . ?
Sm2 O19 H19A 110.7 . . ?
Sm2 O19 H19B 111.3 . . ?
H19A O19 H19B 102.7 . . ?
C14 N1 C10 118.7(7) . . ?
C15 N2 C19 118.6(11) . . ?
C24 N3 C20 117.7(11) . . ?
C2 C1 C7 122.6(7) . . ?
C6 C1 C2 120.4(7) . . ?
C6 C1 C7 117.0(6) . . ?
C1 C2 C3 117.8(7) . . ?
C1 C2 C12 124.1(6) . . ?
C3 C2 C12 118.1(6) . . ?
C2 C3 C8 124.5(7) . . ?
C4 C3 C2 120.3(7) . . ?
C4 C3 C8 115.1(6) . . ?
C3 C4 H4 119.3 . . ?
C5 C4 C3 121.5(7) . . ?
C5 C4 H4 119.3 . . ?
C4 C5 C9 119.8(6) . . ?
C6 C5 C4 118.1(7) . . ?
C6 C5 C9 121.9(7) . . ?
C1 C6 H6 119.1 . . ?
C5 C6 C1 121.7(7) . . ?
C5 C6 H6 119.1 . . ?
O1 C7 Sm1 57.6(4) . 2_656 ?
O1 C7 O2 120.5(7) . . ?
O1 C7 C1 117.2(7) . . ?
O2 C7 Sm1 62.9(4) . 2_656 ?
O2 C7 C1 122.3(7) . . ?
C1 C7 Sm1 174.3(5) . 2_656 ?
O3 C8 Sm2 60.8(4) . 7_666 ?
O3 C8 O4 120.6(7) . . ?
O3 C8 C3 120.0(7) . . ?
O4 C8 Sm2 61.8(4) . 7_666 ?
O4 C8 C3 119.1(7) . . ?
C3 C8 Sm2 159.6(5) . 7_666 ?
O5 C9 Sm2 57.6(4) . 3_445 ?
O5 C9 C5 118.9(7) . . ?
O6 C9 Sm2 63.1(4) . 3_445 ?
O6 C9 O5 120.7(7) . . ?
O6 C9 C5 120.4(7) . . ?
C5 C9 Sm2 175.7(5) . 3_445 ?
N1 C10 C11 122.7(7) . . ?
N1 C10 C17 115.0(8) . . ?
C11 C10 C17 122.1(8) . . ?
C10 C11 H11 120.6 . . ?
C10 C11 C12 118.8(7) . . ?
C12 C11 H11 120.6 . . ?
C11 C12 C2 121.3(7) . . ?
C13 C12 C2 120.7(7) . . ?
C13 C12 C11 118.0(7) . . ?
C12 C13 H13 119.8 . . ?
C12 C13 C14 120.5(8) . . ?
C14 C13 H13 119.8 . . ?
N1 C14 C13 121.4(8) . . ?
N1 C14 C22 115.5(8) . . ?
C13 C14 C22 123.0(8) . . ?
N2 C15 H15 119.0 . . ?
N2 C15 C16 122.0(12) . . ?
C16 C15 H15 119.0 . . ?
C15 C16 H16 120.0 . . ?
C17 C16 C15 120.0(11) . . ?
C17 C16 H16 120.0 . . ?
C16 C17 C10 122.1(8) . . ?
C16 C17 C18 118.1(9) . . ?
C18 C17 C10 119.6(9) . . ?
C17 C18 H18 120.8 . . ?
C19 C18 C17 118.4(13) . . ?
C19 C18 H18 120.8 . . ?
N2 C19 C18 122.9(14) . . ?
N2 C19 H19 118.6 . . ?
C18 C19 H19 118.6 . . ?
N3 C20 H20 119.8 . . ?
N3 C20 C21 120.5(13) . . ?
C21 C20 H20 119.8 . . ?
C20 C21 H21 119.2 . . ?
C22 C21 C20 121.6(12) . . ?
C22 C21 H21 119.2 . . ?
C21 C22 C14 122.8(9) . . ?
C21 C22 C23 116.3(10) . . ?
C23 C22 C14 120.9(9) . . ?
C22 C23 H23 118.9 . . ?
C22 C23 C24 122.2(11) . . ?
C24 C23 H23 118.9 . . ?
N3 C24 C23 121.3(12) . . ?
N3 C24 H24 119.3 . . ?
C23 C24 H24 119.3 . . ?
C26 C25 C31 121.7(7) . . ?
C30 C25 C26 119.7(7) . . ?
C30 C25 C31 118.6(7) . . ?
C25 C26 C32 121.2(7) . . ?
C27 C26 C25 119.0(7) . . ?
C27 C26 C32 119.5(7) . . ?
C26 C27 C33 120.9(8) . . ?
C28 C27 C26 120.2(8) . . ?
C28 C27 C33 118.9(8) . . ?
C27 C28 H28 119.4 . . ?
C27 C28 C29 121.2(7) . . ?
C29 C28 H28 119.4 . . ?
C28 C29 C30 118.2(7) . . ?
C28 C29 C34 122.1(7) . . ?
C30 C29 C34 119.6(7) . . ?
C25 C30 C29 121.6(8) . . ?
C25 C30 H30 119.2 . . ?
C29 C30 H30 119.2 . . ?
O7 C31 O8 123.6(8) . . ?
O7 C31 C25 117.8(8) . . ?
O8 C31 C25 118.6(7) . . ?
O9 C32 C26 117.8(7) . . ?
O10 C32 O9 124.2(8) . . ?
O10 C32 C26 118.0(7) . . ?
O11 C33 C27 118.7(8) . . ?
O12 C33 O11 122.4(9) . . ?
O12 C33 C27 118.8(9) . . ?
O13 C34 C29 117.5(7) . . ?
O14 C34 O13 125.8(7) . . ?
O14 C34 C29 116.6(7) . . ?
Sm1 O17A H17C 116.1 . . ?
Sm1 O17A H17D 115.3 . . ?
H17C O17A H17D 97.9 . . ?
Sm1 O15A H15C 117.2 . . ?
Sm1 O15A H15D 118.5 . . ?
H15C O15A H15D 95.5 . . ?

loop_
_geom_bond_atom_site_label_1
_geom_bond_atom_site_label_2
_geom_bond_distance
_geom_bond_site_symmetry_2
_geom_bond_publ_flag
Sm1 O1 2.441(6) 2_656 ?
Sm1 O2 2.558(6) 2_656 ?
Sm1 O4 2.448(6) . ?
Sm1 O9 2.510(5) 7_666 ?
Sm1 O11 2.386(6) 7_666 ?
Sm1 O13 2.350(6) . ?
Sm1 O15 2.469(9) . ?
Sm1 O16 2.505(11) . ?
Sm1 O17 2.451(11) . ?
Sm1 C7 2.873(7) 2_656 ?
Sm1 O17A 2.441(14) . ?
Sm1 O15A 2.455(15) . ?
Sm2 O3 2.522(5) 7_666 ?
Sm2 O4 2.544(5) 7_666 ?
Sm2 O5 2.477(6) 3 ?
Sm2 O6 2.598(6) 3 ?
Sm2 O8 2.373(5) . ?
Sm2 O9 2.427(6) . ?
Sm2 O14 2.411(6) 7_666 ?
Sm2 O18 2.420(7) . ?
Sm2 O19 2.460(7) . ?
Sm2 C8 2.883(7) 7_666 ?
Sm2 C9 2.912(7) 3 ?
O1 Sm1 2.442(6) 2_656 ?
O1 C7 1.257(10) . ?
O2 Sm1 2.558(6) 2_656 ?
O2 C7 1.251(10) . ?
O3 Sm2 2.522(5) 7_666 ?
O3 C8 1.258(9) . ?
O4 Sm2 2.544(5) 7_666 ?
O4 C8 1.259(9) . ?
O5 Sm2 2.477(6) 3_445 ?
O5 C9 1.264(9) . ?
O6 Sm2 2.598(6) 3_445 ?
O6 C9 1.254(9) . ?
O7 C31 1.221(11) . ?
O8 C31 1.259(10) . ?
O9 Sm1 2.510(5) 7_666 ?
O9 C32 1.289(10) . ?
O10 C32 1.227(10) . ?
O11 Sm1 2.386(6) 7_666 ?
O11 C33 1.257(11) . ?
O12 C33 1.245(12) . ?
O13 C34 1.252(10) . ?
O14 Sm2 2.410(6) 7_666 ?
O14 C34 1.256(10) . ?
O15 H15A 0.9956 . ?
O15 H15B 0.9956 . ?
O16 H16A 0.8856 . ?
O16 H16B 0.8856 . ?
O17 H17A 0.8953 . ?
O17 H17B 0.8964 . ?
O18 H18A 0.8509 . ?
O18 H18B 0.8510 . ?
O19 H19A 0.8870 . ?
O19 H19B 0.8869 . ?
N1 C10 1.336(11) . ?
N1 C14 1.343(11) . ?
N2 C15 1.306(18) . ?
N2 C19 1.34(2) . ?
N3 C20 1.371(18) . ?
N3 C24 1.317(17) . ?
C1 C2 1.402(10) . ?
C1 C6 1.389(10) . ?
C1 C7 1.516(10) . ?
C2 C3 1.410(10) . ?
C2 C12 1.494(11) . ?
C3 C4 1.389(10) . ?
C3 C8 1.500(10) . ?
C4 H4 0.9300 . ?
C4 C5 1.388(10) . ?
C5 C6 1.382(10) . ?
C5 C9 1.487(10) . ?
C6 H6 0.9300 . ?
C7 Sm1 2.873(7) 2_656 ?
C8 Sm2 2.884(7) 7_666 ?
C9 Sm2 2.912(7) 3_445 ?
C10 C11 1.385(11) . ?
C10 C17 1.498(11) . ?
C11 H11 0.9300 . ?
C11 C12 1.399(11) . ?
C12 C13 1.368(11) . ?
C13 H13 0.9300 . ?
C13 C14 1.388(12) . ?
C14 C22 1.485(12) . ?
C15 H15 0.9300 . ?
C15 C16 1.382(14) . ?
C16 H16 0.9300 . ?
C16 C17 1.367(14) . ?
C17 C18 1.382(15) . ?
C18 H18 0.9300 . ?
C18 C19 1.372(18) . ?
C19 H19 0.9300 . ?
C20 H20 0.9300 . ?
C20 C21 1.387(17) . ?
C21 H21 0.9300 . ?
C21 C22 1.340(16) . ?
C22 C23 1.356(15) . ?
C23 H23 0.9300 . ?
C23 C24 1.380(15) . ?
C24 H24 0.9300 . ?
C25 C26 1.400(11) . ?
C25 C30 1.383(11) . ?
C25 C31 1.496(11) . ?
C26 C27 1.390(11) . ?
C26 C32 1.518(11) . ?
C27 C28 1.385(12) . ?
C27 C33 1.502(12) . ?
C28 H28 0.9300 . ?
C28 C29 1.388(11) . ?
C29 C30 1.384(11) . ?
C29 C34 1.506(10) . ?
C30 H30 0.9300 . ?
O17A H17C 1.0091 . ?
O17A H17D 1.0039 . ?
O15A H15C 1.0671 . ?
O15A H15D 1.0662 . ?
